data_2201983
loop_
_publ_author_name
'Robert A. Burrow'
'Ademir F. Morel'
'Ilmar B. Graebner'
'David H. Farrar'
'Alan J. Lough'

_publ_section_title
;
 The acetyl derivative of humirianthol
;
_journal_issue 3
_journal_name_full 'Acta Crystallographica Section E'
_journal_page_first o347
_journal_page_last o349
_journal_paper_doi 10.1107/S1600536803003374
_journal_volume 59
_journal_year 2003
_chemical_formula_iupac 'C22 H28 O7'
_chemical_formula_moiety 'C22 H28 O7'
_chemical_formula_sum 'C22 H28 O7'
_chemical_formula_weight 404.44
_chemical_name_systematic
;
(1S,8S,11S,16S,2R,5R,12R,15R,21R)-1-hydroxy-2,12-dimethyl-3-oxo-4,9,18-
trioxahexacyclo[14.2.2^15,16^.0^2,21^.0^7,15^.0^8,12^]henicos-6-en-11-yl
acetate
;
_space_group_IT_number 19
_symmetry_cell_setting orthorhombic
_symmetry_space_group_name_Hall 'P 2ac 2ab'
_symmetry_space_group_name_H-M 'P 21 21 21'
_atom_sites_solution_hydrogens geom
_atom_sites_solution_primary direct
_atom_sites_solution_secondary difmap
_audit_creation_method SHELXL-97
_cell_angle_alpha 90.00
_cell_angle_beta 90.00
_cell_angle_gamma 90.00
_cell_formula_units_Z 4
_cell_length_a 6.6478(5)
_cell_length_b 12.8381(8)
_cell_length_c 23.3409(9)
_cell_measurement_reflns_used 9935
_cell_measurement_temperature 150(2)
_cell_measurement_theta_max 25.03
_cell_measurement_theta_min 2.55
_cell_volume 1992.0(2)
_computing_cell_refinement 'DENZO--SMN (Otwinowski & Minor, 1997)'
_computing_data_collection 'KappaCCD Server Software (Nonius, 1997)'
_computing_data_reduction DENZO--SMN
_computing_molecular_graphics 'ORTEP-3 for Windows (Farrugia, 1997) and PLATON (Spek, 2002)'
_computing_publication_material SHELXL97
_computing_structure_refinement 'SHELXL97 (Sheldrick, 1997)'
_computing_structure_solution 'SHELXS97 (Sheldrick, 1997)'
_diffrn_ambient_temperature 150(2)
_diffrn_measured_fraction_theta_full 0.999
_diffrn_measured_fraction_theta_max 0.999
_diffrn_measurement_device_type 'Nonius KappaCCD'
_diffrn_measurement_method '\y scans and \w scans with \k offsets'
_diffrn_radiation_monochromator graphite
_diffrn_radiation_source 'fine-focus sealed tube'
_diffrn_radiation_type MoK\a
_diffrn_radiation_wavelength 0.71073
_diffrn_reflns_av_R_equivalents 0.15
_diffrn_reflns_av_sigmaI/netI 0.0756
_diffrn_reflns_limit_h_max 7
_diffrn_reflns_limit_h_min 0
_diffrn_reflns_limit_k_max 15
_diffrn_reflns_limit_k_min 0
_diffrn_reflns_limit_l_max 27
_diffrn_reflns_limit_l_min 0
_diffrn_reflns_number 10310
_diffrn_reflns_theta_full 25.03
_diffrn_reflns_theta_max 25.03
_diffrn_reflns_theta_min 3.06
_exptl_absorpt_coefficient_mu 0.100
_exptl_absorpt_correction_T_max 0.9881
_exptl_absorpt_correction_T_min 0.9783
_exptl_absorpt_correction_type multi-scan
_exptl_absorpt_process_details
;
The program Denzo-SMN (Otwinowski & Minor, 1997) uses a scaling
algorithm (Fox & Holmes, 1966) which effectively corrects for
absorption effects. High redundancy data were used in the scaling
program hence 'multi-scan' code word was used. No transmission
coefficients are available from the program (only scale factors
for each frame). The transmission factors in the experimental table
are calculated from the 'size' command in the SHELXL-97 input file.
Fox, G. C. & Holmes, K. C. (1966). Acta Cryst. 20, 886-891.
;
_exptl_crystal_colour colourless
_exptl_crystal_density_diffrn 1.349
_exptl_crystal_density_method 'not measured'
_exptl_crystal_description block
_exptl_crystal_F_000 864
_exptl_crystal_size_max 0.22
_exptl_crystal_size_mid 0.12
_exptl_crystal_size_min 0.12
_refine_diff_density_max 0.523
_refine_diff_density_min -0.234
_refine_ls_extinction_coef 0.011(2)
_refine_ls_extinction_expression Fc^*^=kFc[1+0.001xFc2^\l3^/sin(2\q)]^-1/4^
_refine_ls_extinction_method SHELXL97
_refine_ls_goodness_of_fit_ref 1.031
_refine_ls_hydrogen_treatment mixed
_refine_ls_matrix_type full
_refine_ls_number_parameters 269
_refine_ls_number_reflns 2039
_refine_ls_number_restraints 0
_refine_ls_restrained_S_all 1.031
_refine_ls_R_factor_all 0.0865
_refine_ls_R_factor_gt 0.0588
_refine_ls_shift/su_max 0.001
_refine_ls_shift/su_mean 0.000
_refine_ls_structure_factor_coef Fsqd
_refine_ls_weighting_details 'calc w = 1/[\s^2^(Fo^2^)+(0.0630P)^2^+1.1092P] where P = (Fo^2^+2Fc^2^)/3'
_refine_ls_weighting_scheme calc
_refine_ls_wR_factor_gt 0.1308
_refine_ls_wR_factor_ref 0.1458
_reflns_number_gt 1538
_reflns_number_total 2039
_reflns_threshold_expression I>2\s(I)
_cod_data_source_file fl6018.cif
_cod_data_source_block I
_cod_depositor_comments
;
The following automatic conversions were performed:
'_symmetry_cell_setting' value 'Orthorhombic' changed to 'orthorhombic'
according to '/home/saulius/struct/CIF-dictionaries/cif_core.dic'
dictionary named 'cif_core.dic' version 2.4.1 from 2010-06-29.

Automatic conversion script
Id: cif_fix_enum 1527 2010-12-29 10:47:43Z saulius 

The following automatic conversions were performed:

'_symmetry_cell_setting' value 'Orthorhombic' changed to
'orthorhombic' according to
/home/saulius/struct/CIF-dictionaries/cif_core.dic dictionary named
'cif_core.dic' version 2.4.1 from 2010-06-29.

Automatic conversion script
Id: cif_fix_values 1715 2011-07-08 13:25:40Z adriana 
;
_cod_database_code 2201983

loop_
_symmetry_equiv_pos_as_xyz
'x, y, z'
'-x+1/2, -y, z+1/2'
'x+1/2, -y+1/2, -z'
'-x, y+1/2, -z+1/2'

loop_
_atom_site_label
_atom_site_fract_x
_atom_site_fract_y
_atom_site_fract_z
_atom_site_U_iso_or_equiv
_atom_site_adp_type
_atom_site_calc_flag
_atom_site_refinement_flags
_atom_site_occupancy
_atom_site_disorder_assembly
_atom_site_disorder_group
_atom_site_type_symbol
C1 0.2845(8) 0.1623(4) 0.22358(19) 0.0332(12) Uani d . 1 . . C
H1A 0.1390 0.1505 0.2173 0.040 Uiso calc R 1 . . H
H1B 0.3017 0.1997 0.2604 0.040 Uiso calc R 1 . . H
C2 0.3966(8) 0.0565(4) 0.22572(19) 0.0335(12) Uani d . 1 . . C
H2A 0.4499 0.0446 0.2648 0.040 Uiso calc R 1 . . H
H2B 0.3020 -0.0006 0.2166 0.040 Uiso calc R 1 . . H
C3 0.5700(8) 0.0564(4) 0.18262(18) 0.0324(12) Uani d . 1 . . C
C4 0.4881(8) 0.0682(4) 0.12079(18) 0.0309(12) Uani d . 1 . . C
C5 0.3464(8) 0.1633(4) 0.11884(17) 0.0278(11) Uani d . 1 . . C
H5 0.2038 0.1392 0.1155 0.033 Uiso calc R 1 . . H
C6 0.4073(8) 0.2198(4) 0.06436(18) 0.0292(11) Uani d . 1 . . C
H6 0.3230 0.1927 0.0322 0.035 Uiso calc R 1 . . H
C7 0.3887(7) 0.3346(4) 0.06544(18) 0.0291(11) Uani d . 1 . . C
H7 0.4238 0.3724 0.0319 0.035 Uiso calc R 1 . . H
C8 0.3256(7) 0.3874(3) 0.11086(17) 0.0243(10) Uani d . 1 . . C
C9 0.2809(8) 0.3378(4) 0.16887(18) 0.0265(11) Uani d . 1 . . C
H9 0.3470 0.3821 0.1986 0.032 Uiso calc R 1 . . H
C10 0.3721(8) 0.2280(3) 0.17405(18) 0.0267(11) Uani d . 1 . . C
C11 0.0533(8) 0.3460(4) 0.1785(2) 0.0358(12) Uani d . 1 . . C
H11A -0.0183 0.3060 0.1485 0.043 Uiso calc R 1 . . H
H11B 0.0183 0.3156 0.2162 0.043 Uiso calc R 1 . . H
C12 -0.0135(9) 0.4598(4) 0.1765(2) 0.0397(13) Uani d . 1 . . C
H12A 0.0496 0.4976 0.2088 0.048 Uiso calc R 1 . . H
H12B -0.1611 0.4629 0.1819 0.048 Uiso calc R 1 . . H
C13 0.0413(8) 0.5163(4) 0.1196(2) 0.0341(12) Uani d . 1 . . C
C14 0.2648(8) 0.4991(4) 0.10520(19) 0.0298(11) Uani d . 1 . . C
H14 0.2911 0.5230 0.0651 0.036 Uiso calc R 1 . . H
C15 0.0428(10) 0.6326(4) 0.1326(2) 0.0444(16) Uani d . 1 . . C
H15 -0.0686 0.6524 0.1592 0.053 Uiso calc R 1 . . H
C16 0.2474(10) 0.6519(4) 0.1592(2) 0.0465(16) Uani d . 1 . . C
H16A 0.3061 0.7173 0.1441 0.056 Uiso calc R 1 . . H
H16B 0.2355 0.6578 0.2013 0.056 Uiso calc R 1 . . H
C17 -0.0386(10) 0.7828(4) 0.0798(2) 0.0477(15) Uani d . 1 . . C
C18 -0.0462(11) 0.8332(4) 0.0212(2) 0.0534(17) Uani d . 1 . . C
H18A 0.0903 0.8385 0.0057 0.080 Uiso calc R 1 . . H
H18B -0.1048 0.9030 0.0245 0.080 Uiso calc R 1 . . H
H18C -0.1292 0.7907 -0.0044 0.080 Uiso calc R 1 . . H
C19 0.6644(9) 0.1012(4) 0.0821(2) 0.0373(13) Uani d . 1 . . C
C20 0.5954(8) 0.2424(4) 0.1871(2) 0.0326(12) Uani d . 1 . . C
H20A 0.6585 0.2828 0.1558 0.039 Uiso calc R 1 . . H
H20B 0.6100 0.2830 0.2230 0.039 Uiso calc R 1 . . H
C21 0.3916(10) -0.0319(4) 0.0977(2) 0.0474(15) Uani d . 1 . . C
H21A 0.3347 -0.0185 0.0597 0.071 Uiso calc R 1 . . H
H21B 0.2844 -0.0544 0.1238 0.071 Uiso calc R 1 . . H
H21C 0.4938 -0.0866 0.0950 0.071 Uiso calc R 1 . . H
C22 -0.0998(9) 0.4830(5) 0.0714(2) 0.0492(15) Uani d . 1 . . C
H22A -0.0643 0.5203 0.0362 0.074 Uiso calc R 1 . . H
H22B -0.2388 0.4995 0.0821 0.074 Uiso calc R 1 . . H
H22C -0.0869 0.4079 0.0651 0.074 Uiso calc R 1 . . H
O21 -0.0695(9) 0.8284(3) 0.12529(18) 0.0793(17) Uani d . 1 . . O
O22 0.0290(7) 0.6885(3) 0.07797(14) 0.0502(11) Uani d . 1 . . O
O23 0.3732(6) 0.5639(3) 0.14411(13) 0.0395(9) Uani d . 1 . . O
O24 0.6832(7) -0.0328(3) 0.19118(14) 0.0445(11) Uani d . 1 . . O
O25 0.8213(6) 0.0569(3) 0.07573(15) 0.0494(11) Uani d . 1 . . O
O26 0.6991(5) 0.1444(2) 0.19328(13) 0.0334(8) Uani d . 1 . . O
O27 0.6195(6) 0.1893(2) 0.05361(13) 0.0381(10) Uani d . 1 . . O
H24 0.754(10) -0.041(5) 0.165(3) 0.057 Uiso d . 1 . . H

loop_
_atom_site_aniso_label
_atom_site_aniso_U_11
_atom_site_aniso_U_22
_atom_site_aniso_U_33
_atom_site_aniso_U_12
_atom_site_aniso_U_13
_atom_site_aniso_U_23
C1 0.039(3) 0.030(3) 0.030(2) 0.003(3) 0.008(2) 0.005(2)
C2 0.038(3) 0.033(3) 0.030(2) -0.002(3) 0.000(2) 0.006(2)
C3 0.033(3) 0.033(3) 0.031(2) 0.005(3) 0.003(2) 0.004(2)
C4 0.041(3) 0.025(2) 0.026(2) -0.001(3) 0.005(2) 0.001(2)
C5 0.027(3) 0.033(3) 0.023(2) -0.002(2) -0.001(2) -0.0012(19)
C6 0.032(3) 0.034(3) 0.021(2) 0.001(2) -0.003(2) 0.0013(19)
C7 0.028(3) 0.032(3) 0.027(2) -0.003(2) 0.002(2) 0.004(2)
C8 0.020(3) 0.029(2) 0.024(2) -0.001(2) -0.002(2) 0.0017(19)
C9 0.029(3) 0.029(2) 0.022(2) -0.001(2) 0.001(2) -0.0004(19)
C10 0.028(3) 0.027(2) 0.025(2) 0.000(2) -0.001(2) -0.0016(19)
C11 0.029(3) 0.041(3) 0.037(3) 0.000(3) 0.006(2) 0.006(2)
C12 0.037(3) 0.046(3) 0.037(3) 0.012(3) 0.011(2) 0.006(2)
C13 0.037(3) 0.035(3) 0.031(2) 0.016(3) -0.001(2) 0.001(2)
C14 0.035(3) 0.032(3) 0.022(2) -0.002(2) 0.000(2) 0.001(2)
C15 0.062(4) 0.044(3) 0.027(3) 0.023(3) 0.004(3) 0.009(2)
C16 0.075(5) 0.030(3) 0.035(3) 0.013(3) -0.010(3) -0.001(2)
C17 0.062(4) 0.037(3) 0.044(3) 0.018(3) 0.004(3) 0.006(3)
C18 0.065(5) 0.044(3) 0.052(3) 0.011(4) -0.007(3) 0.012(3)
C19 0.050(4) 0.033(3) 0.029(3) 0.011(3) 0.009(3) 0.000(2)
C20 0.036(3) 0.033(3) 0.029(2) 0.001(2) -0.001(2) 0.003(2)
C21 0.070(4) 0.033(3) 0.039(3) 0.002(3) 0.001(3) -0.003(2)
C22 0.039(4) 0.061(4) 0.049(3) 0.006(3) -0.010(3) 0.001(3)
O21 0.125(5) 0.053(3) 0.060(3) 0.034(3) 0.025(3) 0.008(2)
O22 0.075(3) 0.042(2) 0.0330(18) 0.025(2) 0.004(2) 0.0075(16)
O23 0.050(2) 0.0290(18) 0.0396(18) 0.0016(19) -0.0082(18) -0.0012(15)
O24 0.057(3) 0.041(2) 0.0355(19) 0.018(2) 0.0070(19) 0.0096(17)
O25 0.055(3) 0.049(2) 0.045(2) 0.022(2) 0.016(2) 0.0125(19)
O26 0.029(2) 0.036(2) 0.0352(18) 0.0036(17) -0.0028(15) 0.0038(15)
O27 0.047(2) 0.0334(19) 0.0339(17) 0.0145(18) 0.0160(17) 0.0106(14)

loop_
_atom_type_symbol
_atom_type_description
_atom_type_scat_dispersion_real
_atom_type_scat_dispersion_imag
_atom_type_scat_source
C C 0.0033 0.0000 'International Tables Vol C Tables 4.2.6.8 and 6.1.1.4'
H H 0.0000 0.0000 'International Tables Vol C Tables 4.2.6.8 and 6.1.1.4'
O O 0.0106 0.0000 'International Tables Vol C Tables 4.2.6.8 and 6.1.1.4'

loop_
_geom_angle_atom_site_label_1
_geom_angle_atom_site_label_2
_geom_angle_atom_site_label_3
_geom_angle
_geom_angle_publ_flag
C10 C1 C2 108.7(4) ?
C10 C1 H1A 109.9 ?
C2 C1 H1A 109.9 ?
C10 C1 H1B 109.9 ?
C2 C1 H1B 109.9 ?
H1A C1 H1B 108.3 ?
C3 C2 C1 110.0(4) ?
C3 C2 H2A 109.7 ?
C1 C2 H2A 109.7 ?
C3 C2 H2B 109.7 ?
C1 C2 H2B 109.7 ?
H2A C2 H2B 108.2 ?
O24 C3 O26 107.4(4) ?
O24 C3 C2 108.3(4) ?
O26 C3 C2 109.6(4) ?
O24 C3 C4 113.9(4) ?
O26 C3 C4 107.1(4) ?
C2 C3 C4 110.4(4) ?
C21 C4 C19 110.1(4) ?
C21 C4 C5 113.4(4) ?
C19 C4 C5 103.3(4) ?
C21 C4 C3 113.1(4) ?
C19 C4 C3 107.8(4) ?
C5 C4 C3 108.6(4) ?
C6 C5 C10 114.4(4) ?
C6 C5 C4 103.9(4) ?
C10 C5 C4 109.5(4) ?
C6 C5 H5 109.6 ?
C10 C5 H5 109.6 ?
C4 C5 H5 109.6 ?
C7 C6 O27 110.2(4) ?
C7 C6 C5 116.1(4) ?
O27 C6 C5 105.6(4) ?
C7 C6 H6 108.3 ?
O27 C6 H6 108.3 ?
C5 C6 H6 108.3 ?
C8 C7 C6 123.3(4) y
C8 C7 H7 118.3 ?
C6 C7 H7 118.3 ?
C7 C8 C14 120.3(4) y
C7 C8 C9 123.9(4) ?
C14 C8 C9 115.2(4) ?
C8 C9 C11 107.1(4) ?
C8 C9 C10 112.1(4) ?
C11 C9 C10 116.1(4) ?
C8 C9 H9 107.0 ?
C11 C9 H9 107.0 ?
C10 C9 H9 107.0 ?
C20 C10 C9 106.7(4) ?
C20 C10 C5 109.9(4) ?
C9 C10 C5 112.5(4) ?
C20 C10 C1 106.4(4) ?
C9 C10 C1 114.2(4) ?
C5 C10 C1 106.9(4) ?
C12 C11 C9 110.4(5) ?
C12 C11 H11A 109.6 ?
C9 C11 H11A 109.6 ?
C12 C11 H11B 109.6 ?
C9 C11 H11B 109.6 ?
H11A C11 H11B 108.1 ?
C11 C12 C13 113.7(4) ?
C11 C12 H12A 108.8 ?
C13 C12 H12A 108.8 ?
C11 C12 H12B 108.8 ?
C13 C12 H12B 108.8 ?
H12A C12 H12B 107.7 ?
C15 C13 C22 115.2(4) ?
C15 C13 C14 100.2(5) ?
C22 C13 C14 113.1(4) ?
C15 C13 C12 106.7(4) ?
C22 C13 C12 110.8(5) ?
C14 C13 C12 110.2(4) ?
O23 C14 C8 111.5(4) ?
O23 C14 C13 105.4(4) ?
C8 C14 C13 112.3(4) ?
O23 C14 H14 109.2 ?
C8 C14 H14 109.2 ?
C13 C14 H14 109.2 ?
O22 C15 C16 109.4(5) ?
O22 C15 C13 107.8(4) y
C16 C15 C13 104.4(4) ?
O22 C15 H15 111.6 ?
C16 C15 H15 111.6 ?
C13 C15 H15 111.6 ?
O23 C16 C15 106.9(4) ?
O23 C16 H16A 110.3 ?
C15 C16 H16A 110.3 ?
O23 C16 H16B 110.3 ?
C15 C16 H16B 110.3 ?
H16A C16 H16B 108.6 ?
O21 C17 O22 122.2(5) y
O21 C17 C18 124.9(5) y
O22 C17 C18 112.4(5) y
C17 C18 H18A 109.5 ?
C17 C18 H18B 109.5 ?
H18A C18 H18B 109.5 ?
C17 C18 H18C 109.5 ?
H18A C18 H18C 109.5 ?
H18B C18 H18C 109.5 ?
O25 C19 O27 122.0(5) y
O25 C19 C4 127.3(5) ?
O27 C19 C4 110.6(4) ?
O26 C20 C10 112.2(4) ?
O26 C20 H20A 109.2 ?
C10 C20 H20A 109.2 ?
O26 C20 H20B 109.2 ?
C10 C20 H20B 109.2 ?
H20A C20 H20B 107.9 ?
C4 C21 H21A 109.5 ?
C4 C21 H21B 109.5 ?
H21A C21 H21B 109.5 ?
C4 C21 H21C 109.5 ?
H21A C21 H21C 109.5 ?
H21B C21 H21C 109.5 ?
C13 C22 H22A 109.5 ?
C13 C22 H22B 109.5 ?
H22A C22 H22B 109.5 ?
C13 C22 H22C 109.5 ?
H22A C22 H22C 109.5 ?
H22B C22 H22C 109.5 ?
C17 O22 C15 116.8(4) y
C14 O23 C16 108.5(4) ?
C3 O24 H24 109(5) ?
C3 O26 C20 112.5(4) ?
C19 O27 C6 110.4(4) ?

loop_
_geom_bond_atom_site_label_1
_geom_bond_atom_site_label_2
_geom_bond_site_symmetry_2
_geom_bond_distance
_geom_bond_publ_flag
C1 C10 . 1.545(6) ?
C1 C2 . 1.550(7) ?
C1 H1A . 0.9900 ?
C1 H1B . 0.9900 ?
C2 C3 . 1.530(7) ?
C2 H2A . 0.9900 ?
C2 H2B . 0.9900 ?
C3 O24 . 1.386(6) y
C3 O26 . 1.440(6) y
C3 C4 . 1.550(6) ?
C4 C21 . 1.533(7) y
C4 C19 . 1.539(7) ?
C4 C5 . 1.544(7) ?
C5 C6 . 1.519(6) ?
C5 C10 . 1.542(6) ?
C5 H5 . 1.0000 ?
C6 C7 . 1.478(6) y
C6 O27 . 1.485(6) y
C6 H6 . 1.0000 ?
C7 C8 . 1.327(6) y
C7 H7 . 0.9500 ?
C8 C14 . 1.496(6) ?
C8 C9 . 1.526(6) ?
C9 C11 . 1.533(7) ?
C9 C10 . 1.540(6) ?
C9 H9 . 1.0000 ?
C10 C20 . 1.527(7) ?
C11 C12 . 1.528(7) ?
C11 H11A . 0.9900 ?
C11 H11B . 0.9900 ?
C12 C13 . 1.558(7) ?
C12 H12A . 0.9900 ?
C12 H12B . 0.9900 ?
C13 C15 . 1.523(7) y
C13 C22 . 1.525(7) y
C13 C14 . 1.539(7) ?
C14 O23 . 1.427(6) y
C14 H14 . 1.0000 ?
C15 O22 . 1.466(5) y
C15 C16 . 1.515(9) ?
C15 H15 . 1.0000 ?
C16 O23 . 1.449(6) y
C16 H16A . 0.9900 ?
C16 H16B . 0.9900 ?
C17 O21 . 1.228(6) y
C17 O22 . 1.292(6) y
C17 C18 . 1.514(7) y
C18 H18A . 0.9800 ?
C18 H18B . 0.9800 ?
C18 H18C . 0.9800 ?
C19 O25 . 1.197(6) y
C19 O27 . 1.347(6) y
C20 O26 . 1.443(6) y
C20 H20A . 0.9900 ?
C20 H20B . 0.9900 ?
C21 H21A . 0.9800 ?
C21 H21B . 0.9800 ?
C21 H21C . 0.9800 ?
C22 H22A . 0.9800 ?
C22 H22B . 0.9800 ?
C22 H22C . 0.9800 ?
O24 H24 . 0.78(6) ?

loop_
_geom_hbond_atom_site_label_D
_geom_hbond_atom_site_label_H
_geom_hbond_atom_site_label_A
_geom_hbond_site_symmetry_A
_geom_hbond_distance_DH
_geom_hbond_distance_HA
_geom_hbond_distance_DA
_geom_hbond_angle_DHA
O24 H24 O21 1_645 0.78(6) 2.25(6) 2.871(6) 138(6)
O24 H24 O25 . 0.78(6) 2.48(6) 3.071(5) 134(6)

loop_
_geom_torsion_atom_site_label_1
_geom_torsion_atom_site_label_2
_geom_torsion_atom_site_label_3
_geom_torsion_atom_site_label_4
_geom_torsion
_geom_torsion_publ_flag
C10 C1 C2 C3 5.8(6) ?
C1 C2 C3 O24 171.9(4) ?
C1 C2 C3 O26 54.9(5) ?
C1 C2 C3 C4 -62.8(5) ?
O24 C3 C4 C21 46.9(6) ?
O26 C3 C4 C21 165.6(4) ?
C2 C3 C4 C21 -75.2(5) ?
O24 C3 C4 C19 -75.0(5) ?
O26 C3 C4 C19 43.6(5) ?
C2 C3 C4 C19 162.8(4) ?
O24 C3 C4 C5 173.7(4) ?
O26 C3 C4 C5 -67.6(5) ?
C2 C3 C4 C5 51.6(5) ?
C21 C4 C5 C6 -97.9(5) ?
C19 C4 C5 C6 21.2(5) ?
C3 C4 C5 C6 135.5(4) ?
C21 C4 C5 C10 139.5(4) ?
C19 C4 C5 C10 -101.4(4) ?
C3 C4 C5 C10 12.8(5) ?
C10 C5 C6 C7 -28.0(6) ?
C4 C5 C6 C7 -147.3(4) ?
C10 C5 C6 O27 94.4(4) ?
C4 C5 C6 O27 -24.9(5) ?
O27 C6 C7 C8 -119.0(5) ?
C5 C6 C7 C8 0.8(8) ?
C6 C7 C8 C14 -165.7(5) ?
C6 C7 C8 C9 5.2(8) ?
C7 C8 C9 C11 -112.3(5) ?
C14 C8 C9 C11 59.0(5) ?
C7 C8 C9 C10 16.1(7) ?
C14 C8 C9 C10 -172.5(4) ?
C8 C9 C10 C20 78.9(5) ?
C11 C9 C10 C20 -157.6(4) ?
C8 C9 C10 C5 -41.7(5) ?
C11 C9 C10 C5 81.8(5) ?
C8 C9 C10 C1 -163.8(4) ?
C11 C9 C10 C1 -40.3(6) ?
C6 C5 C10 C20 -70.2(5) ?
C4 C5 C10 C20 45.9(5) ?
C6 C5 C10 C9 48.6(6) ?
C4 C5 C10 C9 164.7(4) ?
C6 C5 C10 C1 174.7(4) ?
C4 C5 C10 C1 -69.2(5) ?
C2 C1 C10 C20 -59.7(5) ?
C2 C1 C10 C9 -177.2(4) ?
C2 C1 C10 C5 57.7(5) ?
C8 C9 C11 C12 -58.2(5) ?
C10 C9 C11 C12 175.7(4) ?
C9 C11 C12 C13 57.2(6) ?
C11 C12 C13 C15 -158.1(5) ?
C11 C12 C13 C22 75.8(6) ?
C11 C12 C13 C14 -50.1(6) ?
C7 C8 C14 O23 -125.1(5) ?
C9 C8 C14 O23 63.2(6) ?
C7 C8 C14 C13 116.9(5) ?
C9 C8 C14 C13 -54.7(5) ?
C15 C13 C14 O23 37.9(4) ?
C22 C13 C14 O23 161.1(4) ?
C12 C13 C14 O23 -74.3(5) ?
C15 C13 C14 C8 159.4(4) ?
C22 C13 C14 C8 -77.4(5) ?
C12 C13 C14 C8 47.3(5) ?
C22 C13 C15 O22 -38.7(7) ?
C14 C13 C15 O22 83.1(5) ?
C12 C13 C15 O22 -162.1(5) ?
C22 C13 C15 C16 -155.0(4) ?
C14 C13 C15 C16 -33.2(5) ?
C12 C13 C15 C16 81.7(5) ?
O22 C15 C16 O23 -97.0(5) ?
C13 C15 C16 O23 18.1(5) ?
C21 C4 C19 O25 -67.6(7) ?
C5 C4 C19 O25 171.0(5) ?
C3 C4 C19 O25 56.2(7) ?
C21 C4 C19 O27 111.1(5) ?
C5 C4 C19 O27 -10.3(5) ?
C3 C4 C19 O27 -125.1(4) ?
C9 C10 C20 O26 179.8(3) ?
C5 C10 C20 O26 -57.9(5) ?
C1 C10 C20 O26 57.4(5) ?
O21 C17 O22 C15 7.8(10) ?
C18 C17 O22 C15 179.9(5) y
C16 C15 O22 C17 -89.7(6) ?
C13 C15 O22 C17 157.4(5) ?
C8 C14 O23 C16 -150.2(4) ?
C13 C14 O23 C16 -28.2(5) ?
C15 C16 O23 C14 6.3(5) ?
O24 C3 O26 C20 -178.4(4) ?
C2 C3 O26 C20 -60.9(4) ?
C4 C3 O26 C20 58.8(5) ?
C10 C20 O26 C3 3.1(5) ?
O25 C19 O27 C6 173.1(5) y
C4 C19 O27 C6 -5.7(5) ?
C7 C6 O27 C19 145.8(4) ?
C5 C6 O27 C19 19.7(5) ?

loop_
_cod_related_entry_id
_cod_related_entry_database
_cod_related_entry_code
1 ChemSpider 21175050
